data_7248041
loop_
_publ_author_name
'Manurkar, Nagesh'
'Su, Hao'
'Arshad, Faiza'
'Li, Zhongkui'
'Li, Hui'

_publ_section_title
;
 Construction of MOF-74 analogues through pre-installation of functional
 ligands: efficient directional functionalization and properties
;
_journal_issue 11
_journal_name_full CrystEngComm
_journal_page_first 1540
_journal_page_last 1549
_journal_paper_doi 10.1039/D4CE00008K
_journal_volume 26
_journal_year 2024
_chemical_formula_moiety 'C9 H6 Cu I N O3'
_chemical_formula_sum 'C9 H6 Cu I N O3'
_chemical_formula_weight 366.603
_space_group_crystal_system trigonal
_space_group_IT_number 148
_space_group_name_Hall '-R 3'
_space_group_name_H-M_alt 'R -3 :H'
_symmetry_Int_Tables_number 148
_audit_creation_date 2023-08-23
_audit_creation_method
;
Olex2 1.5
(compiled 2022.04.07 svn.rca3783a0 for OlexSys, GUI svn.r6498)
;
_audit_update_record
;
2023-08-23 deposited with the CCDC.	2024-01-19 downloaded from the CCDC.
;
_cell_angle_alpha 90
_cell_angle_beta 90
_cell_angle_gamma 120
_cell_formula_units_Z 18
_cell_length_a 26.796(5)
_cell_length_b 26.796(5)
_cell_length_c 7.4941(14)
_cell_measurement_reflns_used 5905
_cell_measurement_temperature 296(2)
_cell_measurement_theta_max 26.24
_cell_measurement_theta_min 2.63
_cell_volume 4660.0(15)
_computing_cell_refinement 'Bruker SMART'
_computing_data_collection 'Bruker SMART'
_computing_data_reduction 'Bruker SHELXTL'
_computing_molecular_graphics 'Olex2 1.5 (Dolomanov et al., 2009)'
_computing_publication_material 'Olex2 1.5 (Dolomanov et al., 2009)'
_computing_structure_refinement 'olex2.refine 1.5 (Bourhis et al., 2015)'
_computing_structure_solution 'SHELXL-2014/7 (Sheldrick, 2014)'
_diffrn_ambient_temperature 296.15
_diffrn_measured_fraction_theta_full 1.0000
_diffrn_measured_fraction_theta_max 1.0000
_diffrn_measurement_device_type 'CCD area detector'
_diffrn_measurement_method 'phi and omega scans'
_diffrn_radiation_type 'Mo K\a'
_diffrn_radiation_wavelength 0.71073
_diffrn_reflns_av_R_equivalents 0.0360
_diffrn_reflns_av_unetI/netI 0.0210
_diffrn_reflns_Laue_measured_fraction_full 1.0000
_diffrn_reflns_Laue_measured_fraction_max 1.0000
_diffrn_reflns_limit_h_max 33
_diffrn_reflns_limit_h_min -33
_diffrn_reflns_limit_k_max 33
_diffrn_reflns_limit_k_min -33
_diffrn_reflns_limit_l_max 9
_diffrn_reflns_limit_l_min -9
_diffrn_reflns_number 17322
_diffrn_reflns_point_group_measured_fraction_full 1.0000
_diffrn_reflns_point_group_measured_fraction_max 1.0000
_diffrn_reflns_theta_full 25.2417
_diffrn_reflns_theta_max 26.74
_diffrn_reflns_theta_min 1.52
_exptl_absorpt_coefficient_mu 5.073
_exptl_absorpt_correction_T_max 0.7454
_exptl_absorpt_correction_T_min 0.5563
_exptl_absorpt_correction_type multi-scan
_exptl_absorpt_process_details sadabs
_exptl_crystal_colour 'metallic whiteish green'
_exptl_crystal_colour_lustre metallic
_exptl_crystal_colour_modifier whiteish
_exptl_crystal_colour_primary green
_exptl_crystal_density_diffrn 2.351
_exptl_crystal_description block
_exptl_crystal_F_000 3115.115
_exptl_crystal_size_max 0.26
_exptl_crystal_size_mid 0.18
_exptl_crystal_size_min 0.15
_refine_diff_density_max 2.4086
_refine_diff_density_min -1.8785
_refine_diff_density_rms 0.1462
_refine_ls_d_res_high 0.7898
_refine_ls_d_res_low 13.3981
_refine_ls_goodness_of_fit_ref 1.0450
_refine_ls_hydrogen_treatment constr
_refine_ls_matrix_type full
_refine_ls_number_constraints 11
_refine_ls_number_parameters 136
_refine_ls_number_reflns 2216
_refine_ls_number_restraints 0
_refine_ls_restrained_S_all 1.0450
_refine_ls_R_factor_all 0.0386
_refine_ls_R_factor_gt 0.0309
_refine_ls_shift/su_max 0.0314
_refine_ls_shift/su_mean 0.0088
_refine_ls_structure_factor_coef Fsqd
_refine_ls_weighting_details 'w=1/[\s^2^(Fo^2^)+(0.0397P)^2^+50.5488P] where P=(Fo^2^+2Fc^2^)/3'
_refine_ls_weighting_scheme calc
_refine_ls_wR_factor_gt 0.0783
_refine_ls_wR_factor_ref 0.0845
_reflns_Friedel_coverage 0.0
_reflns_limit_h_max 28
_reflns_limit_h_min 0
_reflns_limit_k_max 29
_reflns_limit_k_min 0
_reflns_limit_l_max 9
_reflns_limit_l_min -9
_reflns_number_gt 1913
_reflns_number_total 2216
_reflns_threshold_expression I>=2u(I)
_cod_data_source_file d4ce00008k2.cif
_cod_data_source_block 1
_cod_depositor_comments 'Adding full bibliography for 7248040--7248042.cif.'
_cod_original_cell_volume 4660.1(15)
_cod_original_sg_symbol_H-M 'R -3'
_cod_database_code 7248041
_olex2_refinement_description
;
1. Fixed Uiso
 At 1.2 times of:
  All C(H) groups, All C(H,H) groups
2.a Secondary CH2 refined with riding coordinates:
 C7(H7a,H7b)
2.b Aromatic/amide H refined with riding coordinates:
 C3(H3), C6(H6), C2(H2), C9(H9)
;
_olex2_submission_special_instructions 'No special instructions were received'

loop_
_space_group_symop_id
_space_group_symop_operation_xyz
1 x,y,z
2 -y,x-y,z
3 -x+y,-x,z
4 -x,-y,-z
5 y,-x+y,-z
6 x-y,x,-z
7 x+1/3,y+2/3,z+2/3
8 -y+1/3,x-y+2/3,z+2/3
9 -x+y+1/3,-x+2/3,z+2/3
10 -x+1/3,-y+2/3,-z+2/3
11 y+1/3,-x+y+2/3,-z+2/3
12 x-y+1/3,x+2/3,-z+2/3
13 x+2/3,y+1/3,z+1/3
14 -y+2/3,x-y+1/3,z+1/3
15 -x+y+2/3,-x+1/3,z+1/3
16 -x+2/3,-y+1/3,-z+1/3
17 y+2/3,-x+y+1/3,-z+1/3
18 x-y+2/3,x+1/3,-z+1/3

loop_
_atom_site_label
_atom_site_type_symbol
_atom_site_fract_x
_atom_site_fract_y
_atom_site_fract_z
_atom_site_U_iso_or_equiv
_atom_site_adp_type
_atom_site_occupancy
_atom_site_refinement_flags_posn
I1 I 0.449365(17) 0.668269(14) 1.03974(5) 0.04572(14) Uani 1.000000 .
Cu1 Cu 0.67774(2) 0.88949(2) 0.42091(6) 0.02042(14) Uani 1.000000 .
C7 C 0.7007(2) 0.96521(18) 0.7147(6) 0.0272(9) Uani 1.000000 .
H7a H 0.7256(2) 0.96804(18) 0.8129(6) 0.0326(11) Uiso 1.000000 R
H7b H 0.6767(2) 0.98073(18) 0.7541(6) 0.0326(11) Uiso 1.000000 R
C3 C 0.5449(2) 0.7242(2) 0.5486(6) 0.0333(11) Uani 1.000000 .
H3 H 0.5419(2) 0.7064(2) 0.4395(6) 0.0400(13) Uiso 1.000000 R
C4 C 0.58937(18) 0.78067(17) 0.5749(5) 0.0212(8) Uani 1.000000 .
C5 C 0.59100(17) 0.80802(18) 0.7388(5) 0.0207(8) Uani 1.000000 .
C6 C 0.63001(18) 0.86831(18) 0.7769(5) 0.0224(8) Uani 1.000000 .
H6 H 0.63004(18) 0.88131(18) 0.8920(5) 0.0269(10) Uiso 1.000000 R
C1 C 0.5093(2) 0.71972(19) 0.8451(6) 0.0316(10) Uani 1.000000 .
C8 C 0.73704(18) 0.99972(18) 0.5570(6) 0.0249(9) Uani 1.000000 .
C2 C 0.5052(2) 0.6942(2) 0.6805(7) 0.0362(11) Uani 1.000000 .
H2 H 0.4756(2) 0.6567(2) 0.6592(7) 0.0435(13) Uiso 1.000000 R
O1 O 0.62830(13) 0.80738(12) 0.4463(4) 0.0220(6) Uani 1.000000 .
O2 O 0.73185(15) 0.97154(13) 0.4146(4) 0.0323(7) Uani 1.000000 .
O3 O 0.61693(16) 0.89802(15) 0.2357(5) 0.0382(8) Uani 1.000000 .
C9 C 0.5511(2) 0.77591(19) 0.8752(6) 0.0268(9) Uani 1.000000 .
H9 H 0.5532(2) 0.79293(19) 0.9851(6) 0.0321(11) Uiso 1.000000 R
N1 N 0.66434(15) 0.90481(14) 0.6634(4) 0.0208(7) Uani 1.000000 .

loop_
_atom_site_aniso_label
_atom_site_aniso_U_11
_atom_site_aniso_U_22
_atom_site_aniso_U_33
_atom_site_aniso_U_12
_atom_site_aniso_U_13
_atom_site_aniso_U_23
I1 0.0528(2) 0.03052(19) 0.0430(2) 0.01267(16) 0.02443(16) 0.00464(14)
Cu1 0.0279(3) 0.0156(2) 0.0171(2) 0.0103(2) 0.00076(19) -0.00321(18)
C7 0.035(2) 0.019(2) 0.022(2) 0.0095(18) -0.0028(18) -0.0081(16)
C3 0.039(3) 0.024(2) 0.029(2) 0.009(2) 0.008(2) -0.0088(18)
C4 0.025(2) 0.022(2) 0.0198(19) 0.0149(17) 0.0004(16) -0.0001(16)
C5 0.024(2) 0.0213(19) 0.0199(19) 0.0139(17) 0.0009(16) 0.0008(15)
C6 0.027(2) 0.023(2) 0.0193(19) 0.0144(18) -0.0021(16) -0.0040(16)
C1 0.033(2) 0.024(2) 0.034(2) 0.0111(19) 0.014(2) 0.0028(18)
C8 0.023(2) 0.022(2) 0.029(2) 0.0106(17) -0.0004(17) -0.0071(17)
C2 0.034(3) 0.021(2) 0.042(3) 0.006(2) 0.011(2) -0.004(2)
O1 0.0285(15) 0.0155(13) 0.0204(14) 0.0096(12) 0.0059(12) -0.0027(11)
O2 0.0386(18) 0.0183(15) 0.0286(17) 0.0056(14) 0.0078(14) -0.0049(12)
O3 0.052(2) 0.041(2) 0.0381(19) 0.0362(18) -0.0201(16) -0.0112(15)
C9 0.034(2) 0.027(2) 0.022(2) 0.0170(19) 0.0034(18) -0.0011(17)
N1 0.0252(17) 0.0169(16) 0.0198(17) 0.0102(14) -0.0030(13) -0.0049(13)

loop_
_atom_type_symbol
_atom_type_scat_dispersion_real
_atom_type_scat_dispersion_imag
_atom_type_scat_Cromer_Mann_a1
_atom_type_scat_Cromer_Mann_a2
_atom_type_scat_Cromer_Mann_a3
_atom_type_scat_Cromer_Mann_a4
_atom_type_scat_Cromer_Mann_b1
_atom_type_scat_Cromer_Mann_b2
_atom_type_scat_Cromer_Mann_b3
_atom_type_scat_Cromer_Mann_b4
_atom_type_scat_Cromer_Mann_c
_atom_type_scat_source
_atom_type_scat_dispersion_source
C 0.00347 0.00161 2.31000 1.02000 1.58860 0.86500 20.84390 10.20750 0.56870 51.65120 0.21560 'International Tables Volume C Table 6.1.1.4 (pp. 500-502)' 'Henke, Gullikson and Davis, At. Data and Nucl. Data Tables, 1993, 54, 2'
Cu 0.34125 1.28947 13.33800 7.16760 5.61580 1.67350 3.58280 0.24700 11.39660 64.81260 1.19100 'International Tables Volume C Table 6.1.1.4 (pp. 500-502)' 'Henke, Gullikson and Davis, At. Data and Nucl. Data Tables, 1993, 54, 2'
H 0.00000 0.00000 0.49300 0.32291 0.14019 0.04081 10.51090 26.12570 3.14236 57.79970 0.00304 'International Tables Volume C Table 6.1.1.4 (pp. 500-502)' 'Henke, Gullikson and Davis, At. Data and Nucl. Data Tables, 1993, 54, 2'
I -0.41187 1.83264 20.14720 18.99490 7.51380 2.27350 4.34700 0.38140 27.76600 66.87760 4.07120 'International Tables Volume C Table 6.1.1.4 (pp. 500-502)' 'Henke, Gullikson and Davis, At. Data and Nucl. Data Tables, 1993, 54, 2'
N 0.00653 0.00323 12.21260 3.13220 2.01250 1.16630 0.00570 9.89330 28.99750 0.58260 -11.52900 'International Tables Volume C Table 6.1.1.4 (pp. 500-502)' 'Henke, Gullikson and Davis, At. Data and Nucl. Data Tables, 1993, 54, 2'
O 0.01158 0.00611 3.04850 2.28680 1.54630 0.86700 13.27710 5.70110 0.32390 32.90890 0.25080 'International Tables Volume C Table 6.1.1.4 (pp. 500-502)' 'Henke, Gullikson and Davis, At. Data and Nucl. Data Tables, 1993, 54, 2'

loop_
_geom_angle_atom_site_label_1
_geom_angle_atom_site_label_2
_geom_angle_atom_site_label_3
_geom_angle
_geom_angle_site_symmetry_1
_geom_angle_site_symmetry_3
_geom_angle_publ_flag
O2 Cu1 O1 174.35(14) . . ?
O2 Cu1 O1 102.84(12) . 10_665 ?
O3 Cu1 O1 93.32(13) . . ?
O3 Cu1 O1 90.43(13) . 10_665 ?
O3 Cu1 O2 92.23(14) . . ?
N1 Cu1 O1 93.15(13) . . ?
N1 Cu1 O1 158.53(13) . 10_665 ?
N1 Cu1 O2 83.98(14) . . ?
N1 Cu1 O3 109.82(14) . . ?
H7b C7 H7a 108.2 . . ?
C8 C7 H7a 109.7(2) . . ?
C8 C7 H7b 109.7(2) . . ?
N1 C7 H7a 109.7(2) . . ?
N1 C7 H7b 109.7(2) . . ?
N1 C7 C8 109.8(3) . . ?
C4 C3 H3 119.2(3) . . ?
C2 C3 H3 119.2(3) . . ?
C2 C3 C4 121.5(4) . . ?
C5 C4 C3 118.1(4) . . ?
O1 C4 C3 119.6(4) . . ?
O1 C4 C5 122.3(4) . . ?
C6 C5 C4 124.5(4) . . ?
C9 C5 C4 119.4(4) . . ?
C9 C5 C6 116.1(4) . . ?
H6 C6 C5 117.8(2) . . ?
N1 C6 C5 124.4(4) . . ?
N1 C6 H6 117.8(2) . . ?
C2 C1 I1 116.6(3) . . ?
C9 C1 I1 122.9(3) . . ?
C9 C1 C2 120.5(4) . . ?
O2 C8 C7 116.4(4) . . ?
O3 C8 C7 120.4(4) 14_665 . ?
O3 C8 O2 123.2(4) 14_665 . ?
C1 C2 C3 120.1(4) . . ?
H2 C2 C3 119.9(3) . . ?
H2 C2 C1 119.9(3) . . ?
C4 O1 Cu1 126.1(2) . . ?
C4 O1 Cu1 131.9(2) . 10_665 ?
C8 O2 Cu1 116.8(3) . . ?
C8 O3 Cu1 136.2(3) 9_564 . ?
C1 C9 C5 120.1(4) . . ?
H9 C9 C5 120.0(2) . . ?
H9 C9 C1 120.0(3) . . ?
C7 N1 Cu1 113.0(3) . . ?
C6 N1 Cu1 127.1(3) . . ?
C6 N1 C7 119.9(3) . . ?

loop_
_geom_bond_atom_site_label_1
_geom_bond_atom_site_label_2
_geom_bond_distance
_geom_bond_site_symmetry_2
_geom_bond_publ_flag
I1 C1 2.096(4) . ?
Cu1 Cu1 3.0574(10) 10_665 ?
Cu1 O1 1.928(3) . ?
Cu1 O1 2.010(3) 10_665 ?
Cu1 O2 1.937(3) . ?
Cu1 O3 2.238(3) . ?
Cu1 N1 1.936(3) . ?
C7 H7a 0.9700 . ?
C7 H7b 0.9700 . ?
C7 C8 1.517(6) . ?
C7 N1 1.463(5) . ?
C3 H3 0.9300 . ?
C3 C4 1.395(6) . ?
C3 C2 1.378(7) . ?
C4 C5 1.419(6) . ?
C4 O1 1.335(5) . ?
C5 C6 1.448(6) . ?
C5 C9 1.417(6) . ?
C6 H6 0.9300 . ?
C6 N1 1.276(5) . ?
C1 C2 1.388(7) . ?
C1 C9 1.373(6) . ?
C8 O2 1.274(5) . ?
C8 O3 1.230(5) 14_665 ?
C2 H2 0.9300 . ?
C9 H9 0.9300 . ?

loop_
_geom_torsion_atom_site_label_1
_geom_torsion_atom_site_label_2
_geom_torsion_atom_site_label_3
_geom_torsion_atom_site_label_4
_geom_torsion
_geom_torsion_site_symmetry_1
_geom_torsion_site_symmetry_2
_geom_torsion_site_symmetry_3
_geom_torsion_site_symmetry_4
_geom_torsion_publ_flag
I1 C1 C2 C3 -176.7(4) . . . . ?
I1 C1 C9 C5 178.8(3) . . . . ?
Cu1 O1 C4 C3 159.9(4) . . . . ?
Cu1 O1 C4 C3 -24.9(4) 10_665 . . . ?
Cu1 O1 C4 C5 155.9(3) 10_665 . . . ?
Cu1 O1 C4 C5 -19.2(3) . . . . ?
Cu1 O2 C8 C7 0.8(4) . . . . ?
Cu1 O2 C8 O3 -177.8(3) . . . 14_665 ?
Cu1 O3 C8 C7 -16.3(5) . . 9_564 9_564 ?
Cu1 O3 C8 O2 162.3(4) . . 9_564 9_564 ?
Cu1 N1 C7 C8 2.8(3) . . . . ?
Cu1 N1 C6 C5 -4.7(4) . . . . ?
C7 N1 C6 C5 178.0(4) . . . . ?
C3 C4 C5 C6 -172.2(4) . . . . ?
C3 C4 C5 C9 5.6(5) . . . . ?
C3 C2 C1 C9 3.3(6) . . . . ?
C4 C5 C6 N1 5.7(5) . . . . ?
C4 C5 C9 C1 -3.4(5) . . . . ?
C5 C9 C1 C2 -1.1(5) . . . . ?
